data_4319247
loop_
_publ_author_name
'Alexander Bilyk'
'Annegret K. Hall'
'Jack M. Harrowfield'
'M. Wais Hosseini'
'Brian W. Skelton'
'Allan H. White'

_publ_contact_author_address
;
   Department of Chemistry
   University of Western Australia
   Nedlands
   Western Australia 6907
   Australia
;
_publ_contact_author_email bws@crystal.uwa.edu.au
_publ_contact_author_fax (+61)_08_9380_1118
_publ_contact_author_name 'Skelton, B. W.'
_publ_contact_author_phone (+61)_08-9380_3481
_publ_section_title
;
 Systematic Structural Coordination Chemistry of
 p-tert-Butyltetrathiacalix[4]arene: 1. Group 1 Elements and Congeners
;
_journal_name_full 'Inorganic Chemistry'
_journal_page_first 672
_journal_page_last 686
_journal_paper_doi 10.1021/ic001008c
_journal_volume 40
_journal_year 2001
_chemical_formula_sum 'C40 H48 O4 S4'
_chemical_formula_weight 721.08
_space_group_IT_number 14
_symmetry_cell_setting monoclinic
_symmetry_space_group_name_Hall '-P 2ybc'
_symmetry_space_group_name_H-M 'P 1 21/c 1'
_cell_angle_alpha 90.00000
_cell_angle_beta 108.497(2)
_cell_angle_gamma 90.00000
_cell_formula_units_Z 4
_cell_length_a 9.4579(8)
_cell_length_b 31.247(3)
_cell_length_c 13.7720(18)
_cell_measurement_reflns_used 8192
_cell_measurement_temperature 153
_cell_measurement_theta_max 26
_cell_measurement_theta_min 2
_cell_volume 3859.8(7)
_computing_cell_refinement 'Siemens SAINT (Siemens, 1995)'
_computing_data_collection 'Siemens SMART (Siemens, 1995)'
_computing_data_reduction 'xtal ADDREF SORTRF'
_computing_molecular_graphics xtal
_computing_publication_material 'xtal BONDLA CIFIO'
_computing_structure_refinement 'xtal CRYLSQ'
_computing_structure_solution xtal
_diffrn_ambient_temperature 153
_diffrn_measurement_device_type
;
Bruker SMART CCD diffractometer
;
_diffrn_measurement_method '\w scans'
_diffrn_radiation_detector 'CCD area detector'
_diffrn_radiation_monochromator graphite
_diffrn_radiation_source 'sealed tube'
_diffrn_radiation_type 'Mo K\a'
_diffrn_radiation_wavelength .71073
_diffrn_reflns_av_R_equivalents .064
_diffrn_reflns_av_sigmaI/netI .073
_diffrn_reflns_limit_h_max 11
_diffrn_reflns_limit_h_min -12
_diffrn_reflns_limit_k_max 42
_diffrn_reflns_limit_k_min 0
_diffrn_reflns_limit_l_max 18
_diffrn_reflns_limit_l_min 0
_diffrn_reflns_number 42367
_diffrn_reflns_theta_max 29.3
_diffrn_reflns_theta_min 1.3
_diffrn_standards_decay_% 0
_exptl_absorpt_coefficient_mu .285
_exptl_absorpt_correction_type none
_exptl_crystal_colour colourless
_exptl_crystal_density_diffrn 1.241
_exptl_crystal_description cuboid
_exptl_crystal_F_000 1536
_exptl_crystal_size_max .22
_exptl_crystal_size_mid .21
_exptl_crystal_size_min .20
_refine_diff_density_max .598
_refine_diff_density_min -.332
_refine_ls_extinction_coef .00000
_refine_ls_goodness_of_fit_all 1.364
_refine_ls_goodness_of_fit_ref 1.492
_refine_ls_hydrogen_treatment refall
_refine_ls_matrix_type full
_refine_ls_number_constraints 0
_refine_ls_number_parameters 704
_refine_ls_number_reflns 7347
_refine_ls_number_restraints 0
_refine_ls_R_factor_all .069
_refine_ls_R_factor_gt .045
_refine_ls_shift/su_max .03
_refine_ls_shift/su_mean .002
_refine_ls_structure_factor_coef F
_refine_ls_weighting_scheme calc
_refine_ls_wR_factor_all .059
_refine_ls_wR_factor_ref .055
_reflns_d_resolution_high .726
_reflns_d_resolution_low 15.575
_reflns_Friedel_coverage 0
_reflns_limit_h_max 12
_reflns_limit_h_min 0
_reflns_limit_k_max 42
_reflns_limit_k_min 0
_reflns_limit_l_max 17
_reflns_limit_l_min -18
_reflns_number_gt 7347
_reflns_number_total 9824
_reflns_threshold_expression 'F    > 4.00 sig(F   )'
_cod_data_source_file ic001008c_01.cif
_cod_data_source_block s4as
_cod_original_sg_symbol_Hall -p_2ybc
_cod_database_code 4319247

loop_
_symmetry_equiv_pos_as_xyz
+x,+y,+z
-x,1/2+y,1/2-z
-x,-y,-z
+x,1/2-y,1/2+z

loop_
_atom_site_label
_atom_site_fract_x
_atom_site_fract_y
_atom_site_fract_z
_atom_site_U_iso_or_equiv
_atom_site_adp_type
_atom_site_calc_flag
_atom_site_calc_attached_atom
_atom_site_occupancy
_atom_site_disorder_assembly
_atom_site_disorder_group
O11 .2890(2) .12669(6) .79161(15) .0289(9) Uani ? ? 1.00000 ? ?
C11 .1570(2) .10854(7) .73717(16) .0208(10) Uani ? ? 1.00000 ? ?
C12 .1442(2) .06407(7) .72478(16) .0217(10) Uani ? ? 1.00000 ? ?
C13 .0098(3) .04627(8) .66559(17) .0232(10) Uani ? ? 1.00000 ? ?
C14 -.1159(2) .07160(7) .61855(17) .0234(10) Uani ? ? 1.00000 ? ?
C141 -.2612(2) .05042(8) .55149(18) .0265(11) Uani ? ? 1.00000 ? ?
C142 -.2304(3) .02504(10) .4651(2) .0369(13) Uani ? ? 1.00000 ? ?
C143 -.3183(3) .02016(10) .6185(2) .0345(13) Uani ? ? 1.00000 ? ?
C144 -.3819(3) .08345(10) .5035(3) .0414(14) Uani ? ? 1.00000 ? ?
C15 -.1011(2) .11531(8) .63353(17) .0233(10) Uani ? ? 1.00000 ? ?
C16 .0319(2) .13432(7) .69159(16) .0214(10) Uani ? ? 1.00000 ? ?
S1 .04647(7) .190980(19) .69739(4) .0262(3) Uani ? ? 1.00000 ? ?
O21 .43070(18) .08200(6) .96858(15) .0261(8) Uani ? ? 1.00000 ? ?
C21 .3653(2) .04492(7) .98337(17) .0218(10) Uani ? ? 1.00000 ? ?
C22 .3666(2) .03307(7) 1.08192(17) .0223(10) Uani ? ? 1.00000 ? ?
C23 .3019(2) -.00558(8) 1.09537(19) .0248(11) Uani ? ? 1.00000 ? ?
C24 .2352(2) -.03348(7) 1.01488(18) .0238(10) Uani ? ? 1.00000 ? ?
C241 .1635(3) -.07566(8) 1.0336(2) .0290(11) Uani ? ? 1.00000 ? ?
C242 .2721(4) -.10078(11) 1.1213(3) .0494(17) Uani ? ? 1.00000 ? ?
C243 .0265(4) -.06466(13) 1.0663(4) .066(2) Uani ? ? 1.00000 ? ?
C244 .1181(6) -.10404(13) .9407(3) .066(2) Uani ? ? 1.00000 ? ?
C25 .2348(2) -.02069(8) .91743(18) .0240(10) Uani ? ? 1.00000 ? ?
C26 .2972(2) .01785(7) .90100(17) .0221(10) Uani ? ? 1.00000 ? ?
S2 .30351(6) .03054(2) .77612(4) .0249(3) Uani ? ? 1.00000 ? ?
O31 .4127(2) .14994(7) 1.08143(14) .0287(9) Uani ? ? 1.00000 ? ?
C31 .3406(2) .14439(7) 1.15144(17) .0229(10) Uani ? ? 1.00000 ? ?
C32 .2575(2) .17839(7) 1.17250(18) .0244(10) Uani ? ? 1.00000 ? ?
C33 .1926(3) .17436(8) 1.24921(18) .0277(11) Uani ? ? 1.00000 ? ?
C34 .2039(3) .13666(8) 1.30601(18) .0279(11) Uani ? ? 1.00000 ? ?
C341 .1392(3) .13477(9) 1.3952(2) .0400(14) Uani ? ? 1.00000 ? ?
C342 .2374(6) .16425(13) 1.4809(3) .065(2) Uani ? ? 1.00000 ? ?
C343 -.0184(5) .15224(17) 1.3624(4) .073(3) Uani ? ? 1.00000 ? ?
C344 .1456(4) .08997(11) 1.4397(3) .0482(17) Uani ? ? 1.00000 ? ?
C35 .2804(3) .10263(8) 1.28018(18) .0254(11) Uani ? ? 1.00000 ? ?
C36 .3496(2) .10598(7) 1.20469(17) .0232(10) Uani ? ? 1.00000 ? ?
S3 .46942(6) .063602(19) 1.19155(4) .0246(3) Uani ? ? 1.00000 ? ?
O41 .2670(2) .19657(6) .90727(18) .0282(9) Uani ? ? 1.00000 ? ?
C41 .1255(2) .20669(7) .90436(17) .0222(10) Uani ? ? 1.00000 ? ?
C42 .0078(2) .20425(7) .81257(17) .0231(10) Uani ? ? 1.00000 ? ?
C43 -.1362(3) .21512(7) .81023(19) .0259(10) Uani ? ? 1.00000 ? ?
C44 -.1689(2) .22799(7) .8977(2) .0266(11) Uani ? ? 1.00000 ? ?
C441 -.3270(3) .24109(8) .8953(2) .0359(13) Uani ? ? 1.00000 ? ?
C442 -.3512(16) .2894(5) .855(2) .091(10) Uani ? ? .50000 ? ?
C442' -.3296(15) .2884(4) .9136(10) .049(5) Uani ? ? .50000 ? ?
C443 -.445(3) .2147(6) .803(2) .045(7) Uani ? ? .50000 ? ?
C443' -.445(3) .2274(6) .8093(18) .038(6) Uani ? ? .50000 ? ?
C444 -.358(2) .2362(6) .9907(15) .066(8) Uani ? ? .50000 ? ?
C444' -.356(2) .2187(3) .9922(15) .038(5) Uani ? ? .50000 ? ?
C45 -.0487(3) .23041(7) .9884(2) .0249(10) Uani ? ? 1.00000 ? ?
C46 .0965(2) .22030(7) .99307(18) .0233(10) Uani ? ? 1.00000 ? ?
S4 .24749(6) .228313(18) 1.10816(5) .0259(3) Uani ? ? 1.00000 ? ?
H13 .004(3) .0169(8) .6588(18) .024(6) Uiso ? ? 1.00000 ? ?
H142a -.324(3) .0102(9) .419(2) .042(8) Uiso ? ? 1.00000 ? ?
H142b -.151(3) .0017(9) .493(2) .044(8) Uiso ? ? 1.00000 ? ?
H142c -.201(3) .0458(10) .423(2) .042(8) Uiso ? ? 1.00000 ? ?
H143a -.405(3) .0024(9) .577(2) .041(8) Uiso ? ? 1.00000 ? ?
H143b -.360(3) .0393(10) .665(2) .049(9) Uiso ? ? 1.00000 ? ?
H143c -.242(3) -.0016(10) .658(2) .047(9) Uiso ? ? 1.00000 ? ?
H144a -.471(4) .0699(10) .459(3) .055(9) Uiso ? ? 1.00000 ? ?
H144b -.355(3) .1053(10) .456(2) .045(8) Uiso ? ? 1.00000 ? ?
H144c -.407(3) .1005(10) .556(2) .047(9) Uiso ? ? 1.00000 ? ?
H15 -.189(3) .1350(8) .6033(18) .024(6) Uiso ? ? 1.00000 ? ?
H23 .311(3) -.0126(8) 1.165(2) .024(6) Uiso ? ? 1.00000 ? ?
H242a .221(4) -.1287(12) 1.137(3) .064(10) Uiso ? ? 1.00000 ? ?
H242b .286(5) -.0866(14) 1.179(4) .094(15) Uiso ? ? 1.00000 ? ?
H242c .367(6) -.1105(15) 1.093(4) .123(17) Uiso ? ? 1.00000 ? ?
H243a -.029(5) -.0971(14) 1.078(3) .099(14) Uiso ? ? 1.00000 ? ?
H243b -.045(3) -.0571(11) .999(2) .063(11) Uiso ? ? 1.00000 ? ?
H243c .054(8) -.048(3) 1.124(6) .20(3) Uiso ? ? 1.00000 ? ?
H244a .079(5) -.1360(15) .954(3) .100(14) Uiso ? ? 1.00000 ? ?
H244b .212(4) -.1132(10) .934(2) .045(9) Uiso ? ? 1.00000 ? ?
H244c .030(6) -.0902(16) .875(4) .120(17) Uiso ? ? 1.00000 ? ?
H25 .189(3) -.0381(8) .860(2) .030(7) Uiso ? ? 1.00000 ? ?
H33 .144(3) .1996(9) 1.263(2) .031(7) Uiso ? ? 1.00000 ? ?
H343a -.051(5) .1529(15) 1.427(4) .108(15) Uiso ? ? 1.00000 ? ?
H343b -.073(3) .1294(8) 1.314(2) .015(6) Uiso ? ? 1.00000 ? ?
H343c -.019(5) .1877(16) 1.344(3) .104(15) Uiso ? ? 1.00000 ? ?
H344a .093(4) .0908(11) 1.490(3) .064(10) Uiso ? ? 1.00000 ? ?
H344b .256(4) .0795(10) 1.470(2) .054(9) Uiso ? ? 1.00000 ? ?
H344c .085(4) .0700(11) 1.382(3) .063(10) Uiso ? ? 1.00000 ? ?
H342a .196(4) .1671(12) 1.537(3) .081(12) Uiso ? ? 1.00000 ? ?
H342b .237(5) .1976(16) 1.459(3) .105(15) Uiso ? ? 1.00000 ? ?
H342c .350(6) .1536(16) 1.507(4) .13(2) Uiso ? ? 1.00000 ? ?
H35 .291(3) .0767(8) 1.315(2) .024(6) Uiso ? ? 1.00000 ? ?
H43 -.210(3) .2141(8) .749(2) .023(6) Uiso ? ? 1.00000 ? ?
H443a -.555(9) .222(3) .793(6) .04(2) Uiso ? ? .50000 ? ?
H443b -.434(5) .1895(17) .832(4) .007(12) Uiso ? ? .50000 ? ?
H443c -.440(7) .226(3) .730(6) .04(2) Uiso ? ? .50000 ? ?
H443'a -.540(8) .236(2) .818(5) .03(2) Uiso ? ? .50000 ? ?
H443'b -.441(5) .1959(18) .778(4) .004(14) Uiso ? ? .50000 ? ?
H443'c -.420(12) .249(4) .752(10) .12(4) Uiso ? ? .50000 ? ?
H442a -.454(8) .296(2) .847(6) .06(2) Uiso ? ? .50000 ? ?
H442b -.342(9) .290(3) .787(6) .05(3) Uiso ? ? .50000 ? ?
H442c -.277(6) .305(2) .912(6) .021(15) Uiso ? ? .50000 ? ?
H442'a -.441(6) .2982(16) .910(4) .020(13) Uiso ? ? .50000 ? ?
H442'b -.304(7) .306(2) .846(6) .023(15) Uiso ? ? .50000 ? ?
H442'c -.265(6) .2977(17) .980(4) .024(14) Uiso ? ? .50000 ? ?
H444a -.460(9) .248(3) .987(6) .07(3) Uiso ? ? .50000 ? ?
H444b -.292(9) .259(3) 1.035(7) .06(2) Uiso ? ? .50000 ? ?
H444c -.304(13) .203(4) 1.062(10) .13(4) Uiso ? ? .50000 ? ?
H444'a -.467(7) .226(2) .993(5) .036(17) Uiso ? ? .50000 ? ?
H444'b -.290(7) .230(3) 1.056(5) .035(16) Uiso ? ? .50000 ? ?
H444'c -.362(6) .191(2) .989(4) .024(15) Uiso ? ? .50000 ? ?
H45 -.062(3) .2387(9) 1.048(2) .036(8) Uiso ? ? 1.00000 ? ?
H11a .278(6) .162(2) .820(4) .043(16) Uiso ? ? .50000 ? ?
H11b .332(5) .1139(15) .824(4) .005(13) Uiso ? ? .50000 ? ?
H21a .405(6) .0900(16) .912(4) .021(14) Uiso ? ? .50000 ? ?
H21b .439(6) .104(2) 1.010(5) .033(15) Uiso ? ? .50000 ? ?
H31a .438(5) .1322(18) 1.066(4) .010(14) Uiso ? ? .50000 ? ?
H31b .388(5) .1744(18) 1.048(4) .023(13) Uiso ? ? .50000 ? ?
H41a .305(6) .1918(19) .955(5) .022(17) Uiso ? ? .50000 ? ?
H41b .263(12) .202(4) .844(10) .15(5) Uiso ? ? .50000 ? ?

loop_
_atom_site_aniso_label
_atom_site_aniso_U_11
_atom_site_aniso_U_22
_atom_site_aniso_U_33
_atom_site_aniso_U_12
_atom_site_aniso_U_13
_atom_site_aniso_U_23
O11 .0236(9) .0289(11) .0299(10) -.0029(8) .0024(8) .0017(8)
C11 .0218(10) .0259(12) .0159(10) -.0010(9) .0076(8) .0019(8)
C12 .0223(10) .0266(12) .0169(10) .0032(9) .0074(8) .0013(9)
C13 .0285(12) .0223(12) .0189(11) -.0000(9) .0076(9) -.0004(9)
C14 .0249(11) .0273(12) .0187(11) -.0011(9) .0078(9) -.0007(9)
C141 .0249(11) .0285(13) .0234(12) -.0032(9) .0040(9) -.0010(10)
C142 .0360(15) .0471(17) .0267(14) -.0088(13) .0089(11) -.0088(12)
C143 .0321(14) .0414(16) .0288(13) -.0108(12) .0079(11) -.0014(12)
C144 .0291(14) .0383(16) .0443(17) -.0001(12) -.0060(13) -.0010(14)
C15 .0226(11) .0271(12) .0201(11) .0016(9) .0064(9) .0018(9)
C16 .0258(11) .0201(11) .0183(11) -.0014(9) .0072(9) .0013(9)
S1 .0336(3) .0210(3) .0227(3) -.0012(2) .0072(2) .0043(2)
O21 .0295(9) .0247(9) .0247(10) .0002(7) .0095(7) .0005(8)
C21 .0200(10) .0225(11) .0234(11) .0057(8) .0077(9) .0007(9)
C22 .0226(10) .0234(12) .0203(11) .0075(9) .0061(9) -.0014(9)
C23 .0246(11) .0267(12) .0244(12) .0083(9) .0096(9) .0040(9)
C24 .0213(10) .0233(12) .0281(12) .0047(9) .0096(9) .0020(9)
C241 .0265(12) .0259(13) .0362(14) .0009(9) .0122(10) .0033(10)
C242 .057(2) .0309(17) .054(2) -.0041(14) .0081(16) .0140(15)
C243 .0426(19) .055(2) .114(4) .0073(16) .045(2) .024(2)
C244 .099(3) .048(2) .053(2) -.035(2) .025(2) -.0094(17)
C25 .0214(11) .0252(12) .0243(12) .0058(9) .0056(9) -.0021(10)
C26 .0224(10) .0244(12) .0198(11) .0077(8) .0071(9) .0004(9)
S2 .0273(3) .0282(3) .0202(3) .0075(2) .0089(2) -.0001(2)
O31 .0336(10) .0262(11) .0310(10) .0044(8) .0168(8) .0011(8)
C31 .0219(10) .0250(12) .0208(11) .0024(9) .0053(9) -.0025(9)
C32 .0246(11) .0212(11) .0245(12) .0024(9) .0037(9) -.0019(9)
C33 .0284(12) .0267(13) .0275(13) .0067(10) .0080(10) -.0040(10)
C34 .0302(12) .0293(13) .0248(12) .0053(10) .0098(10) -.0021(10)
C341 .0522(17) .0393(16) .0383(15) .0167(13) .0281(13) .0035(12)
C342 .107(3) .057(2) .045(2) -.002(2) .045(2) -.0109(17)
C343 .068(3) .094(3) .077(3) .036(2) .051(2) .021(3)
C344 .062(2) .0471(19) .051(2) .0100(16) .0400(18) .0074(15)
C35 .0261(11) .0262(13) .0229(12) .0034(9) .0063(9) .0001(10)
C36 .0213(10) .0240(12) .0217(11) .0059(8) .0033(9) -.0023(9)
S3 .0248(3) .0261(3) .0207(3) .0085(2) .0039(2) -.0012(2)
O41 .0207(8) .0350(11) .0275(11) .0009(7) .0055(8) .0002(9)
C41 .0224(10) .0178(11) .0256(12) -.0008(8) .0061(9) .0011(9)
C42 .0262(11) .0178(11) .0227(11) -.0017(8) .0041(9) .0024(9)
C43 .0230(11) .0211(12) .0277(13) -.0012(9) -.0004(10) .0004(10)
C44 .0220(11) .0201(11) .0360(14) -.0011(9) .0066(10) -.0006(10)
C441 .0217(12) .0318(14) .0528(18) -.0004(10) .0099(11) -.0034(12)
C442 .032(6) .041(6) .20(2) .013(4) .042(11) .038(12)
C442' .032(5) .031(5) .086(8) .003(3) .020(6) .003(5)
C443 .023(4) .049(12) .055(7) -.003(7) -.000(4) -.026(8)
C443' .027(4) .052(11) .035(5) -.000(7) .012(3) -.016(7)
C444 .026(4) .125(14) .046(7) .004(10) .008(4) -.034(11)
C444' .028(4) .046(6) .042(5) -.003(5) .015(3) -.001(5)
C45 .0277(12) .0196(11) .0276(13) -.0001(9) .0088(10) -.0012(9)
C46 .0226(11) .0182(11) .0259(12) -.0009(8) .0030(9) -.0001(9)
S4 .0273(3) .0198(3) .0259(3) .0016(2) .0019(2) -.0029(2)

loop_
_atom_type_symbol
_atom_type_description
_atom_type_oxidation_number
_atom_type_number_in_cell
_atom_type_scat_dispersion_real
_atom_type_scat_dispersion_imag
_atom_type_scat_source
C ? 0 160 .002 .002 'Int Tables Vol IV Tables 2.2B and 2.3.1'
H ? 0 192 0 0 'Int Tables Vol IV Tables 2.2B and 2.3.1'
O ? 0 16 .008 .006 'Int Tables Vol IV Tables 2.2B and 2.3.1'
S ? 0 16 .11 .124 'Int Tables Vol IV Tables 2.2B and 2.3.1'

loop_
_diffrn_attenuator_code
_diffrn_attenuator_scale
? ?

loop_
_geom_angle_atom_site_label_1
_geom_angle_atom_site_label_2
_geom_angle_atom_site_label_3
_geom_angle_site_symmetry_1
_geom_angle_site_symmetry_2
_geom_angle_site_symmetry_3
_geom_angle
_geom_angle_publ_flag
C11 O11 H11a . . . 114(3) ?
C11 O11 H11b . . . 113(4) ?
H11a O11 H11b . . . 117(5) ?
O11 C11 C12 . . . 120.67(19) ?
O11 C11 C16 . . . 120.2(2) ?
C12 C11 C16 . . . 119.10(18) ?
C11 C12 C13 . . . 119.8(2) ?
C11 C12 S2 . . . 120.25(15) ?
C13 C12 S2 . . . 119.80(18) ?
C12 C13 C14 . . . 121.9(2) ?
C12 C13 H13 . . . 118.0(14) ?
C14 C13 H13 . . . 120.1(14) ?
C13 C14 C141 . . . 119.9(2) ?
C13 C14 C15 . . . 117.2(2) ?
C141 C14 C15 . . . 122.9(2) ?
C14 C141 C142 . . . 109.5(2) ?
C14 C141 C143 . . . 108.76(19) ?
C14 C141 C144 . . . 111.8(2) ?
C142 C141 C143 . . . 109.8(2) ?
C142 C141 C144 . . . 108.3(2) ?
C143 C141 C144 . . . 108.7(2) ?
C141 C142 H142a . . . 112(2) ?
C141 C142 H142b . . . 111.5(18) ?
C141 C142 H142c . . . 106(2) ?
H142a C142 H142b . . . 107(2) ?
H142a C142 H142c . . . 107(2) ?
H142b C142 H142c . . . 113(3) ?
C141 C143 H143a . . . 111.9(18) ?
C141 C143 H143b . . . 106.7(18) ?
C141 C143 H143c . . . 114(2) ?
H143a C143 H143b . . . 106(3) ?
H143a C143 H143c . . . 104(2) ?
H143b C143 H143c . . . 114(2) ?
C141 C144 H144a . . . 111(2) ?
C141 C144 H144b . . . 114.8(17) ?
C141 C144 H144c . . . 111.9(16) ?
H144a C144 H144b . . . 103(3) ?
H144a C144 H144c . . . 110(3) ?
H144b C144 H144c . . . 106(3) ?
C14 C15 C16 . . . 122.5(2) ?
C14 C15 H15 . . . 120.8(13) ?
C16 C15 H15 . . . 116.7(13) ?
C11 C16 C15 . . . 119.5(2) ?
C11 C16 S1 . . . 120.62(16) ?
C15 C16 S1 . . . 119.63(16) ?
C16 S1 C42 . . . 103.69(11) ?
C21 O21 H21a . . . 114(4) ?
C21 O21 H21b . . . 122(4) ?
H21a O21 H21b . . . 109(6) ?
O21 C21 C22 . . . 120.4(2) ?
O21 C21 C26 . . . 120.6(2) ?
C22 C21 C26 . . . 119.1(2) ?
C21 C22 C23 . . . 119.2(2) ?
C21 C22 S3 . . . 120.72(17) ?
C23 C22 S3 . . . 119.62(18) ?
C22 C23 C24 . . . 122.9(2) ?
C22 C23 H23 . . . 115.2(14) ?
C24 C23 H23 . . . 121.7(14) ?
C23 C24 C241 . . . 120.9(2) ?
C23 C24 C25 . . . 116.5(2) ?
C241 C24 C25 . . . 122.5(2) ?
C24 C241 C242 . . . 110.5(2) ?
C24 C241 C243 . . . 108.3(2) ?
C24 C241 C244 . . . 112.6(3) ?
C242 C241 C243 . . . 107.5(3) ?
C242 C241 C244 . . . 107.9(3) ?
C243 C241 C244 . . . 110.0(3) ?
C241 C242 H242a . . . 110.3(17) ?
C241 C242 H242b . . . 109(3) ?
C241 C242 H242c . . . 106(2) ?
H242a C242 H242b . . . 100(4) ?
H242a C242 H242c . . . 108(3) ?
H242b C242 H242c . . . 123(4) ?
C241 C243 H243a . . . 107(2) ?
C241 C243 H243b . . . 100(2) ?
C241 C243 H243c . . . 110(5) ?
H243a C243 H243b . . . 98(3) ?
H243a C243 H243c . . . 113(6) ?
H243b C243 H243c . . . 127(5) ?
C241 C244 H244a . . . 114(2) ?
C241 C244 H244b . . . 103.6(18) ?
C241 C244 H244c . . . 113(3) ?
H244a C244 H244b . . . 97(3) ?
H244a C244 H244c . . . 107(3) ?
H244b C244 H244c . . . 121(4) ?
C24 C25 C26 . . . 122.1(2) ?
C24 C25 H25 . . . 119.8(18) ?
C26 C25 H25 . . . 118.1(18) ?
C21 C26 C25 . . . 120.1(2) ?
C21 C26 S2 . . . 120.01(18) ?
C25 C26 S2 . . . 119.67(17) ?
C12 S2 C26 . . . 103.30(11) ?
C31 O31 H31a . . . 116(5) ?
C31 O31 H31b . . . 111(4) ?
H31a O31 H31b . . . 128(6) ?
O31 C31 C32 . . . 119.4(2) ?
O31 C31 C36 . . . 121.5(2) ?
C32 C31 C36 . . . 119.1(2) ?
C31 C32 C33 . . . 120.1(2) ?
C31 C32 S4 . . . 120.3(2) ?
C33 C32 S4 . . . 119.49(18) ?
C32 C33 C34 . . . 121.9(2) ?
C32 C33 H33 . . . 115.4(18) ?
C34 C33 H33 . . . 122.6(18) ?
C33 C34 C341 . . . 120.0(2) ?
C33 C34 C35 . . . 116.9(3) ?
C341 C34 C35 . . . 123.0(2) ?
C34 C341 C342 . . . 106.9(3) ?
C34 C341 C343 . . . 110.6(3) ?
C34 C341 C344 . . . 112.5(3) ?
C342 C341 C343 . . . 107.9(3) ?
C342 C341 C344 . . . 107.6(2) ?
C343 C341 C344 . . . 111.2(3) ?
C341 C342 H342a . . . 111(2) ?
C341 C342 H342b . . . 114(2) ?
C341 C342 H342c . . . 111(3) ?
H342a C342 H342b . . . 100(4) ?
H342a C342 H342c . . . 112(4) ?
H342b C342 H342c . . . 108(4) ?
C341 C343 H343a . . . 107(2) ?
C341 C343 H343b . . . 101.1(15) ?
C341 C343 H343c . . . 111(2) ?
H343a C343 H343b . . . 111(3) ?
H343a C343 H343c . . . 101(4) ?
H343b C343 H343c . . . 126(2) ?
C341 C344 H344a . . . 107(2) ?
C341 C344 H344b . . . 111.0(19) ?
C341 C344 H344c . . . 108(2) ?
H344a C344 H344b . . . 113(3) ?
H344a C344 H344c . . . 107(3) ?
H344b C344 H344c . . . 111(3) ?
C34 C35 C36 . . . 122.4(2) ?
C34 C35 H35 . . . 121.0(18) ?
C36 C35 H35 . . . 116.5(18) ?
C31 C36 C35 . . . 119.4(2) ?
C31 C36 S3 . . . 121.3(2) ?
C35 C36 S3 . . . 118.76(17) ?
C22 S3 C36 . . . 106.73(10) ?
C41 O41 H41a . . . 108(6) ?
C41 O41 H41b . . . 102(8) ?
H41a O41 H41b . . . 150(9) ?
O41 C41 C42 . . . 120.5(2) ?
O41 C41 C46 . . . 120.48(19) ?
C42 C41 C46 . . . 119.0(2) ?
S1 C42 C41 . . . 119.16(19) ?
S1 C42 C43 . . . 120.66(16) ?
C41 C42 C43 . . . 120.0(2) ?
C42 C43 C44 . . . 122.2(2) ?
C42 C43 H43 . . . 118.0(19) ?
C44 C43 H43 . . . 119.8(19) ?
C43 C44 C441 . . . 122.6(2) ?
C43 C44 C45 . . . 116.6(2) ?
C441 C44 C45 . . . 120.8(2) ?
C44 C441 C442 . . . 106.9(7) ?
C44 C441 C442' . . . 109.0(6) ?
C44 C441 C443 . . . 107.6(10) ?
C44 C441 C443' . . . 116.3(12) ?
C44 C441 C444 . . . 115.5(7) ?
C44 C441 C444' . . . 106.6(6) ?
C442 C441 C442' . . . 28.3(10) ?
C442 C441 C443 . . . 102.7(10) ?
C442 C441 C443' . . . 90.4(11) ?
C442 C441 C444 . . . 111.4(12) ?
C442 C441 C444' . . . 130.9(11) ?
C442' C441 C443 . . . 125.8(9) ?
C442' C441 C443' . . . 112.8(9) ?
C442' C441 C444 . . . 86.1(9) ?
C442' C441 C444' . . . 105.9(8) ?
C443 C441 C443' . . . 13.1(11) ?
C443 C441 C444 . . . 111.9(13) ?
C443 C441 C444' . . . 100.2(11) ?
C443' C441 C444 . . . 113.3(14) ?
C443' C441 C444' . . . 105.6(12) ?
C444 C441 C444' . . . 19.8(9) ?
C441 C442 C442' . . . 68.8(16) ?
C441 C442 C443' . . . 41.3(7) ?
C441 C442 H442a . . . 107(4) ?
C441 C442 H442b . . . 108(5) ?
C441 C442 H442c . . . 102(4) ?
C441 C442 H442'a . . . 93(3) ?
C441 C442 H442'b . . . 135(5) ?
C442' C442 C443' . . . 103(2) ?
C442' C442 H442a . . . 94(5) ?
C442' C442 H442b . . . 161(5) ?
C442' C442 H442c . . . 46(5) ?
C442' C442 H442'a . . . 55(3) ?
C442' C442 H442'b . . . 104(6) ?
C443' C442 H442a . . . 82(4) ?
C443' C442 H442b . . . 84(5) ?
C443' C442 H442c . . . 143(4) ?
C443' C442 H442'a . . . 94(2) ?
C443' C442 H442'b . . . 145(7) ?
H442a C442 H442b . . . 106(7) ?
H442a C442 H442c . . . 115(6) ?
H442a C442 H442'a . . . 39(5) ?
H442a C442 H442'b . . . 118(7) ?
H442b C442 H442c . . . 119(7) ?
H442b C442 H442'a . . . 144(5) ?
H442b C442 H442'b . . . 64(8) ?
H442c C442 H442'a . . . 83(5) ?
H442c C442 H442'b . . . 58(7) ?
H442'a C442 H442'b . . . 119(7) ?
C441 C442' C442 . . . 82.9(16) ?
C441 C442' C444 . . . 45.7(7) ?
C441 C442' H442a . . . 98(3) ?
C441 C442' H442c . . . 131(6) ?
C441 C442' H442'a . . . 110(3) ?
C441 C442' H442'b . . . 108(4) ?
C441 C442' H442'c . . . 114(3) ?
C442 C442' C444 . . . 123.6(18) ?
C442 C442' H442a . . . 50(4) ?
C442 C442' H442c . . . 84(6) ?
C442 C442' H442'a . . . 90(3) ?
C442 C442' H442'b . . . 37(3) ?
C442 C442' H442'c . . . 149(4) ?
C444 C442' H442a . . . 107(4) ?
C444 C442' H442c . . . 143(5) ?
C444 C442' H442'a . . . 88(3) ?
C444 C442' H442'b . . . 154(4) ?
C444 C442' H442'c . . . 84(4) ?
H442a C442' H442c . . . 109(6) ?
H442a C442' H442'a . . . 41(5) ?
H442a C442' H442'b . . . 73(5) ?
H442a C442' H442'c . . . 142(5) ?
H442c C442' H442'a . . . 118(6) ?
H442c C442' H442'b . . . 47(7) ?
H442c C442' H442'c . . . 65(7) ?
H442'a C442' H442'b . . . 106(4) ?
H442'a C442' H442'c . . . 106(5) ?
H442'b C442' H442'c . . . 112(5) ?
C441 C443 C443' . . . 52(4) ?
C441 C443 H443a . . . 113(5) ?
C441 C443 H443b . . . 98(3) ?
C441 C443 H443c . . . 110(4) ?
C441 C443 H443'a . . . 87(3) ?
C441 C443 H443'b . . . 133(4) ?
C441 C443 H443'c . . . 79(5) ?
C443' C443 H443a . . . 74(7) ?
C443' C443 H443b . . . 141(7) ?
C443' C443 H443c . . . 84(7) ?
C443' C443 H443'a . . . 50(6) ?
C443' C443 H443'b . . . 162(9) ?
C443' C443 H443'c . . . 50(8) ?
H443a C443 H443b . . . 104(6) ?
H443a C443 H443c . . . 98(6) ?
H443a C443 H443'a . . . 26(5) ?
H443a C443 H443'b . . . 111(6) ?
H443a C443 H443'c . . . 95(7) ?
H443b C443 H443c . . . 134(6) ?
H443b C443 H443'a . . . 114(6) ?
H443b C443 H443'b . . . 56(6) ?
H443b C443 H443'c . . . 160(7) ?
H443c C443 H443'a . . . 104(6) ?
H443c C443 H443'b . . . 79(7) ?
H443c C443 H443'c . . . 35(7) ?
H443'a C443 H443'b . . . 137(6) ?
H443'a C443 H443'c . . . 86(7) ?
H443'b C443 H443'c . . . 112(8) ?
C441 C443' C442 . . . 48.2(8) ?
C441 C443' C443 . . . 115(5) ?
C441 C443' H443a . . . 136(5) ?
C441 C443' H443b . . . 95(2) ?
C441 C443' H443c . . . 124(4) ?
C441 C443' H443'a . . . 110(4) ?
C441 C443' H443'b . . . 119(3) ?
C441 C443' H443'c . . . 97(5) ?
C442 C443' C443 . . . 156(6) ?
C442 C443' H443a . . . 121(5) ?
C442 C443' H443b . . . 144(3) ?
C442 C443' H443c . . . 100(4) ?
C442 C443' H443'a . . . 92(4) ?
C442 C443' H443'b . . . 151(4) ?
C442 C443' H443'c . . . 60(6) ?
C443 C443' H443a . . . 83(7) ?
C443 C443' H443b . . . 27(5) ?
C443 C443' H443c . . . 75(7) ?
C443 C443' H443'a . . . 111(7) ?
C443 C443' H443'b . . . 11(6) ?
C443 C443' H443'c . . . 114(9) ?
H443a C443' H443b . . . 84(5) ?
H443a C443' H443c . . . 98(6) ?
H443a C443' H443'a . . . 31(6) ?
H443a C443' H443'b . . . 86(6) ?
H443a C443' H443'c . . . 112(7) ?
H443b C443' H443c . . . 101(5) ?
H443b C443' H443'a . . . 103(5) ?
H443b C443' H443'b . . . 37(4) ?
H443b C443' H443'c . . . 138(7) ?
H443c C443' H443'a . . . 117(6) ?
H443c C443' H443'b . . . 64(5) ?
H443c C443' H443'c . . . 40(7) ?
H443'a C443' H443'b . . . 116(5) ?
H443'a C443' H443'c . . . 110(7) ?
H443'b C443' H443'c . . . 103(7) ?
C441 C444 C442' . . . 48.2(7) ?
C441 C444 C444' . . . 97(3) ?
C441 C444 H444a . . . 112(5) ?
C441 C444 H444b . . . 102(6) ?
C441 C444 H444c . . . 125(6) ?
C441 C444 H444'a . . . 122(3) ?
C441 C444 H444'b . . . 128(5) ?
C441 C444 H444'c . . . 96(3) ?
C442' C444 C444' . . . 145(4) ?
C442' C444 H444a . . . 87(5) ?
C442' C444 H444b . . . 66(5) ?
C442' C444 H444c . . . 152(5) ?
C442' C444 H444'a . . . 123(4) ?
C442' C444 H444'b . . . 120(5) ?
C442' C444 H444'c . . . 144(3) ?
C444' C444 H444a . . . 114(6) ?
C444' C444 H444b . . . 132(5) ?
C444' C444 H444c . . . 40(6) ?
C444' C444 H444'a . . . 74(5) ?
C444' C444 H444'b . . . 76(6) ?
C444' C444 H444'c . . . 4(3) ?
H444a C444 H444b . . . 99(7) ?
H444a C444 H444c . . . 116(8) ?
H444a C444 H444'a . . . 40(6) ?
H444a C444 H444'b . . . 118(7) ?
H444a C444 H444'c . . . 111(6) ?
H444b C444 H444c . . . 94(7) ?
H444b C444 H444'a . . . 127(7) ?
H444b C444 H444'b . . . 57(7) ?
H444b C444 H444'c . . . 136(5) ?
H444c C444 H444'a . . . 84(6) ?
H444c C444 H444'b . . . 37(7) ?
H444c C444 H444'c . . . 44(6) ?
H444'a C444 H444'b . . . 106(6) ?
H444'a C444 H444'c . . . 71(4) ?
H444'b C444 H444'c . . . 80(6) ?
C441 C444' C444 . . . 63(3) ?
C441 C444' H444a . . . 88(4) ?
C441 C444' H444b . . . 79(4) ?
C441 C444' H444c . . . 144(8) ?
C441 C444' H444'a . . . 110(4) ?
C441 C444' H444'b . . . 111(5) ?
C441 C444' H444'c . . . 114(5) ?
C444 C444' H444a . . . 44(5) ?
C444 C444' H444b . . . 32(4) ?
C444 C444' H444c . . . 120(8) ?
C444 C444' H444'a . . . 77(5) ?
C444 C444' H444'b . . . 71(5) ?
C444 C444' H444'c . . . 173(4) ?
H444a C444' H444b . . . 68(5) ?
H444a C444' H444c . . . 119(9) ?
H444a C444' H444'a . . . 32(5) ?
H444a C444' H444'b . . . 92(6) ?
H444a C444' H444'c . . . 131(6) ?
H444b C444' H444c . . . 91(8) ?
H444b C444' H444'a . . . 96(5) ?
H444b C444' H444'b . . . 40(6) ?
H444b C444' H444'c . . . 155(5) ?
H444c C444' H444'a . . . 105(9) ?
H444c C444' H444'b . . . 51(9) ?
H444c C444' H444'c . . . 66(8) ?
H444'a C444' H444'b . . . 105(6) ?
H444'a C444' H444'c . . . 99(6) ?
H444'b C444' H444'c . . . 116(6) ?
C44 C45 C46 . . . 122.6(2) ?
C44 C45 H45 . . . 120.9(16) ?
C46 C45 H45 . . . 116.5(16) ?
C41 C46 C45 . . . 119.5(2) ?
C41 C46 S4 . . . 119.63(17) ?
C45 C46 S4 . . . 120.7(2) ?
C32 S4 C46 . . . 102.73(10) ?
C443 H443a C443' . . . 23(3) ?
C443 H443a H443'a . . . 92(13) ?
C443' H443a H443'a . . . 71(12) ?
C443 H443b C443' . . . 12(2) ?
C443 H443b H443'b . . . 49(6) ?
C443' H443b H443'b . . . 61(6) ?
C443 H443c C443' . . . 21(2) ?
C443 H443c H443'c . . . 91(13) ?
C443' H443c H443'c . . . 71(12) ?
C443 H443'a C443' . . . 19(2) ?
C443 H443'a H443a . . . 61(12) ?
C443' H443'a H443a . . . 78(13) ?
C443 H443'b C443' . . . 7(3) ?
C443 H443'b H443b . . . 75(7) ?
C443' H443'b H443b . . . 81(7) ?
C443 H443'c C443' . . . 16(2) ?
C443 H443'c H443c . . . 54(*) ?
C443' H443'c H443c . . . 69(11) ?
C442 H442a C442' . . . 37(3) ?
C442 H442a H442'a . . . 94(7) ?
C442' H442a H442'a . . . 57(5) ?
C442 H442b H442'b . . . 45(6) ?
C442 H442c C442' . . . 49(4) ?
C442 H442c H442'b . . . 45(6) ?
C442 H442c H442'c . . . 120(8) ?
C442' H442c H442'b . . . 94(8) ?
C442' H442c H442'c . . . 71(7) ?
H442'b H442c H442'c . . . 165(*) ?
C442 H442'a C442' . . . 35(2) ?
C442 H442'a H442a . . . 47(6) ?
C442' H442'a H442a . . . 82(7) ?
C442 H442'b C442' . . . 39(5) ?
C442 H442'b H442b . . . 71(8) ?
C442 H442'b H442c . . . 78(9) ?
C442' H442'b H442b . . . 109(8) ?
C442' H442'b H442c . . . 38(5) ?
H442b H442'b H442c . . . 144(11) ?
C442' H442'c H442c . . . 45(5) ?
C444 H444a C444' . . . 22(2) ?
C444 H444a H444'a . . . 75(9) ?
C444' H444a H444'a . . . 53(8) ?
C444 H444b C444' . . . 17(2) ?
C444 H444b H444'b . . . 58(6) ?
C444' H444b H444'b . . . 42(5) ?
C444 H444c C444' . . . 20(3) ?
C444 H444c H444'b . . . 41(7) ?
C444' H444c H444'b . . . 60(9) ?
C444 H444'a C444' . . . 29(2) ?
C444 H444'a H444a . . . 65(9) ?
C444' H444'a H444a . . . 94(10) ?
C444 H444'b C444' . . . 33(2) ?
C444 H444'b H444b . . . 65(7) ?
C444 H444'b H444c . . . 102(10) ?
C444' H444'b H444b . . . 98(8) ?
C444' H444'b H444c . . . 69(9) ?
H444b H444'b H444c . . . 167(11) ?
C444 H444'c C444' . . . 2.6(17) ?

loop_
_geom_bond_atom_site_label_1
_geom_bond_atom_site_label_2
_geom_bond_site_symmetry_1
_geom_bond_site_symmetry_2
_geom_bond_distance
_geom_bond_publ_flag
O11 C11 . . 1.359(3) ?
O11 H11a . . 1.20(7) ?
O11 H11b . . .64(4) ?
C11 C12 . . 1.401(3) ?
C11 C16 . . 1.404(3) ?
C12 C13 . . 1.390(3) ?
C12 S2 . . 1.787(2) ?
C13 C14 . . 1.404(3) ?
C13 H13 . . .92(3) ?
C14 C141 . . 1.541(3) ?
C14 C15 . . 1.382(3) ?
C141 C142 . . 1.533(4) ?
C141 C143 . . 1.534(4) ?
C141 C144 . . 1.525(4) ?
C142 H142a . . 1.02(3) ?
C142 H142b . . 1.03(3) ?
C142 H142c . . .97(3) ?
C143 H143a . . 1.00(3) ?
C143 H143b . . 1.04(3) ?
C143 H143c . . 1.01(3) ?
C144 H144a . . .97(3) ?
C144 H144b . . 1.03(3) ?
C144 H144c . . .98(4) ?
C15 C16 . . 1.391(3) ?
C15 H15 . . 1.01(2) ?
C16 S1 . . 1.776(2) ?
S1 C42 . . 1.786(3) ?
O21 C21 . . 1.359(3) ?
O21 H21a . . .78(6) ?
O21 H21b . . .89(6) ?
C21 C22 . . 1.403(3) ?
C21 C26 . . 1.398(3) ?
C22 C23 . . 1.392(3) ?
C22 S3 . . 1.790(2) ?
C23 C24 . . 1.394(3) ?
C23 H23 . . .96(3) ?
C24 C241 . . 1.541(3) ?
C24 C25 . . 1.399(4) ?
C241 C242 . . 1.531(4) ?
C241 C243 . . 1.539(6) ?
C241 C244 . . 1.503(5) ?
C242 H242a . . 1.05(4) ?
C242 H242b . . .88(5) ?
C242 H242c . . 1.13(6) ?
C243 H243a . . 1.18(5) ?
C243 H243b . . .99(3) ?
C243 H243c . . .91(8) ?
C244 H244a . . 1.10(5) ?
C244 H244b . . .97(4) ?
C244 H244c . . 1.10(5) ?
C25 C26 . . 1.391(3) ?
C25 H25 . . .94(3) ?
C26 S2 . . 1.784(2) ?
O31 C31 . . 1.357(3) ?
O31 H31a . . .67(6) ?
O31 H31b . . .88(5) ?
C31 C32 . . 1.405(3) ?
C31 C36 . . 1.395(3) ?
C32 C33 . . 1.386(4) ?
C32 S4 . . 1.782(2) ?
C33 C34 . . 1.399(4) ?
C33 H33 . . .96(3) ?
C34 C341 . . 1.537(4) ?
C34 C35 . . 1.394(4) ?
C341 C342 . . 1.552(5) ?
C341 C343 . . 1.516(5) ?
C341 C344 . . 1.522(4) ?
C342 H342a . . .97(5) ?
C342 H342b . . 1.08(5) ?
C342 H342c . . 1.07(5) ?
C343 H343a . . 1.03(6) ?
C343 H343b . . 1.00(2) ?
C343 H343c . . 1.14(5) ?
C344 H344a . . .98(4) ?
C344 H344b . . 1.04(3) ?
C344 H344c . . 1.03(3) ?
C35 C36 . . 1.397(4) ?
C35 H35 . . .93(3) ?
C36 S3 . . 1.789(2) ?
O41 C41 . . 1.363(3) ?
O41 H41a . . .65(6) ?
O41 H41b . . .88(14) ?
C41 C42 . . 1.397(3) ?
C41 C46 . . 1.401(4) ?
C42 C43 . . 1.394(3) ?
C43 C44 . . 1.394(4) ?
C43 H43 . . .91(2) ?
C44 C441 . . 1.541(4) ?
C44 C45 . . 1.399(3) ?
C441 C442 . . 1.597(17) ?
C441 C442' . . 1.500(14) ?
C441 C443 . . 1.63(2) ?
C441 C443' . . 1.41(2) ?
C441 C444 . . 1.44(2) ?
C441 C444' . . 1.60(2) ?
C442 C442' . . .76(3) ?
C442 C443' . . 2.14(3) ?
C442 H442a . . .97(8) ?
C442 H442b . . .97(9) ?
C442 H442c . . 1.00(6) ?
C442 H442'a . . 1.32(7) ?
C442 H442'b . . .72(7) ?
C442' C444 . . 2.01(2) ?
C442' H442a . . 1.27(7) ?
C442' H442c . . .73(7) ?
C442' H442'a . . 1.08(6) ?
C442' H442'b . . 1.17(8) ?
C442' H442'c . . .97(5) ?
C443 C443' . . .41(3) ?
C443 H443a . . 1.03(9) ?
C443 H443b . . .88(6) ?
C443 H443c . . 1.08(9) ?
C443 H443'a . . 1.17(8) ?
C443 H443'b . . .69(6) ?
C443 H443'c . . 1.34(13) ?
C443' H443a . . 1.00(9) ?
C443' H443b . . 1.22(6) ?
C443' H443c . . 1.11(9) ?
C443' H443'a . . .97(9) ?
C443' H443'b . . 1.08(6) ?
C443' H443'c . . 1.12(14) ?
C444 C444' . . .55(2) ?
C444 H444a . . 1.02(9) ?
C444 H444b . . 1.01(8) ?
C444 H444c . . 1.40(13) ?
C444 H444'a . . 1.09(7) ?
C444 H444'b . . .94(6) ?
C444 H444'c . . 1.42(7) ?
C444' H444a . . 1.34(9) ?
C444' H444b . . 1.43(8) ?
C444' H444c . . 1.05(12) ?
C444' H444'a . . 1.08(7) ?
C444' H444'b . . .97(7) ?
C444' H444'c . . .87(6) ?
C45 C46 . . 1.390(3) ?
C45 H45 . . .90(3) ?
C46 S4 . . 1.783(2) ?
H443a H443'a . . .52(10) ?
H443b H443'b . . .75(8) ?
H443c H443'c . . .77(14) ?
H442a H442'a . . .84(10) ?
H442b H442'b . . .92(11) ?
H442c H442'b . . .86(11) ?
H442c H442'c . . .93(10) ?
H444a H444'a . . .72(11) ?
H444b H444'b . . .93(12) ?
H444c H444'b . . .87(16) ?

loop_
_geom_contact_atom_site_label_1
_geom_contact_atom_site_label_2
_geom_contact_distance
_geom_contact_site_symmetry_1
_geom_contact_site_symmetry_2
_geom_contact_publ_flag
O11 C12 2.398(3) . . ?
O11 C13 3.659(3) . . ?
O11 C15 3.658(3) . . ?
O11 C16 2.396(3) . . ?
O11 S1 3.015(2) . . ?
O11 O21 2.759(3) . . ?
O11 C21 3.580(3) . . ?
O11 S2 3.018(2) . . ?
O11 O31 3.855(3) . . ?
O11 O41 2.749(3) . . ?
O11 C41 3.546(3) . . ?
O11 C42 3.677(3) . . ?
O11 H242c 3.18(5) . '3 657' ?
O11 H443a 3.33(8) . '1 655' ?
O11 H443b 3.18(5) . '1 655' ?
O11 H21a 2.03(5) . . ?
O11 H21b 2.97(6) . . ?
O11 H41a 3.00(6) . . ?
O11 H41b 2.49(13) . . ?
C11 C13 2.414(3) . . ?
C11 C14 2.826(3) . . ?
C11 C15 2.415(3) . . ?
C11 S1 2.769(2) . . ?
C11 O21 3.509(3) . . ?
C11 S2 2.771(2) . . ?
C11 O41 3.548(3) . . ?
C11 H11a 2.15(6) . . ?
C11 H11b 1.72(4) . . ?
C12 C14 2.442(3) . . ?
C12 C15 2.770(3) . . ?
C12 C16 2.418(3) . . ?
C12 O21 3.627(3) . . ?
C12 C26 2.800(3) . . ?
C12 H13 2.00(2) . . ?
C12 H11b 2.43(4) . . ?
C13 C141 2.550(3) . . ?
C13 C15 2.378(3) . . ?
C13 C16 2.774(3) . . ?
C13 S2 2.755(2) . . ?
C14 C142 2.511(4) . . ?
C14 C143 2.500(4) . . ?
C14 C144 2.539(3) . . ?
C14 C16 2.432(3) . . ?
C14 H13 2.03(3) . . ?
C14 H142c 2.68(3) . . ?
C14 H15 2.09(2) . . ?
C141 C15 2.568(3) . . ?
C141 H13 2.69(2) . . ?
C141 H142a 2.14(3) . . ?
C141 H142b 2.14(3) . . ?
C141 H142c 2.03(3) . . ?
C141 H143a 2.12(3) . . ?
C141 H143b 2.09(4) . . ?
C141 H143c 2.15(3) . . ?
C141 H144a 2.08(3) . . ?
C141 H144b 2.17(3) . . ?
C141 H144c 2.10(3) . . ?
C142 C143 2.509(5) . . ?
C142 C144 2.479(5) . . ?
C142 H143a 2.68(3) . . ?
C142 H144a 2.65(4) . . ?
C143 C144 2.485(4) . . ?
C144 C15 2.869(3) . . ?
C144 H142c 2.60(3) . . ?
C144 H143b 2.57(3) . . ?
C144 H15 2.50(2) . . ?
C15 S1 2.745(2) . . ?
C16 O41 3.655(3) . . ?
C16 C42 2.801(3) . . ?
C16 H15 2.05(2) . . ?
C16 H11a 2.59(5) . . ?
S1 O41 2.985(2) . . ?
S1 C41 2.752(2) . . ?
S1 C43 2.770(3) . . ?
S1 H11a 2.47(5) . . ?
S1 H41b 2.40(10) . . ?
O21 C22 2.397(3) . . ?
O21 C23 3.657(3) . . ?
O21 C24 3.447(3) . '3 657' ?
O21 C242 3.462(5) . '3 657' ?
O21 C25 3.605(3) . '3 657' ?
O21 C25 3.660(3) . . ?
O21 C26 2.394(3) . . ?
O21 S2 3.006(2) . . ?
O21 O31 2.668(3) . . ?
O21 C31 3.497(3) . . ?
O21 C36 3.648(3) . . ?
O21 S3 3.030(2) . . ?
O21 O41 3.885(3) . . ?
O21 H242c 2.49(6) . '3 657' ?
O21 H244b 3.36(3) . '3 657' ?
O21 H11a 3.27(6) . . ?
O21 H11b 2.16(5) . . ?
O21 H31a 2.05(6) . . ?
O21 H31b 3.16(6) . . ?
C21 C23 2.411(4) . . ?
C21 C24 2.836(3) . . ?
C21 C25 2.417(3) . . ?
C21 S2 2.763(2) . . ?
C21 O31 3.523(3) . . ?
C21 S3 2.782(2) . . ?
C21 H21a 1.83(6) . . ?
C21 H21b 1.98(6) . . ?
C22 C24 2.448(3) . . ?
C22 C25 2.778(3) . . ?
C22 C26 2.414(3) . . ?
C22 O31 3.678(3) . . ?
C22 C36 2.872(3) . . ?
C22 H23 2.00(3) . . ?
C22 H21b 2.62(6) . . ?
C23 C241 2.555(3) . . ?
C23 C25 2.376(3) . . ?
C23 C26 2.762(4) . . ?
C23 S3 2.758(2) . . ?
C24 C242 2.524(4) . . ?
C24 C243 2.497(6) . . ?
C24 C244 2.532(5) . . ?
C24 C26 2.441(3) . . ?
C24 H23 2.07(3) . . ?
C24 H243b 2.69(3) . . ?
C24 H243c 2.65(9) . . ?
C24 H25 2.04(3) . . ?
C241 C25 2.579(4) . . ?
C241 H242a 2.14(4) . . ?
C241 H242b 2.00(4) . . ?
C241 H242c 2.13(5) . . ?
C241 H243a 2.20(5) . . ?
C241 H243b 1.96(3) . . ?
C241 H243c 2.05(9) . . ?
C241 H244a 2.20(4) . . ?
C241 H244b 1.97(3) . . ?
C241 H244c 2.19(5) . . ?
C242 C243 2.475(5) . . ?
C242 C244 2.454(5) . . ?
C242 H243c 2.65(8) . . ?
C242 H244a 2.68(4) . . ?
C242 H244b 2.49(3) . . ?
C243 C244 2.492(8) . . ?
C243 H242a 2.68(3) . . ?
C243 H242b 2.55(4) . . ?
C244 C25 2.886(5) . . ?
C244 H242a 2.68(3) . . ?
C244 H242c 2.62(4) . . ?
C244 H243a 2.69(5) . . ?
C244 H243b 2.44(4) . . ?
C244 H25 2.53(3) . . ?
C25 S2 2.752(3) . . ?
C26 H25 2.02(3) . . ?
C26 H21a 2.46(5) . . ?
S2 H11b 2.68(5) . . ?
S2 H21a 2.59(5) . . ?
O31 C32 2.385(3) . . ?
O31 C33 3.648(4) . . ?
O31 C35 3.663(4) . . ?
O31 C36 2.402(3) . . ?
O31 S3 3.058(2) . . ?
O31 O41 2.771(3) . . ?
O31 C41 3.503(3) . . ?
O31 C444' 3.556(19) . '1 655' ?
O31 C46 3.599(3) . . ?
O31 S4 2.990(2) . . ?
O31 H444c 3.24(13) . '1 655' ?
O31 H444'a 3.05(7) . '1 655' ?
O31 H444'c 3.09(6) . '1 655' ?
O31 H21a 2.98(6) . . ?
O31 H21b 1.79(7) . . ?
O31 H41a 2.16(6) . . ?
C31 C33 2.418(4) . . ?
C31 C34 2.830(4) . . ?
C31 C35 2.411(4) . . ?
C31 S3 2.781(2) . . ?
C31 O41 3.601(3) . . ?
C31 S4 2.770(2) . . ?
C31 H31a 1.75(6) . . ?
C31 H31b 1.87(6) . . ?
C32 C34 2.435(4) . . ?
C32 C35 2.765(3) . . ?
C32 C36 2.415(3) . . ?
C32 C46 2.784(3) . . ?
C32 H33 2.00(3) . . ?
C32 H31b 2.41(6) . . ?
C33 C341 2.544(4) . . ?
C33 C343 2.977(6) . . ?
C33 C35 2.381(4) . . ?
C33 C36 2.779(4) . . ?
C33 S4 2.743(3) . . ?
C34 C342 2.483(5) . . ?
C34 C343 2.509(6) . . ?
C34 C344 2.543(5) . . ?
C34 C36 2.447(4) . . ?
C34 H33 2.08(3) . . ?
C34 H343b 2.67(3) . . ?
C34 H35 2.04(3) . . ?
C341 C35 2.577(4) . . ?
C341 H343a 2.06(5) . . ?
C341 H343b 1.97(2) . . ?
C341 H343c 2.19(5) . . ?
C341 H344a 2.04(4) . . ?
C341 H344b 2.13(3) . . ?
C341 H344c 2.08(3) . . ?
C341 H342a 2.11(4) . . ?
C341 H342b 2.23(5) . . ?
C341 H342c 2.18(5) . . ?
C342 C343 2.480(6) . . ?
C342 C344 2.480(5) . . ?
C342 H343a 2.62(5) . . ?
C342 H343c 2.66(4) . . ?
C342 H344a 2.69(4) . . ?
C342 H344b 2.66(3) . . ?
C343 C344 2.505(6) . . ?
C343 H344a 2.59(3) . . ?
C343 H342a 2.65(4) . . ?
C344 C35 2.896(5) . . ?
C344 H343a 2.67(5) . . ?
C344 H343b 2.55(2) . . ?
C344 H35 2.56(3) . . ?
C35 S3 2.749(3) . . ?
C36 H35 1.99(3) . . ?
C36 H31a 2.46(6) . . ?
S3 H23 2.77(2) . . ?
S3 H35 2.78(3) . . ?
S3 H21b 2.74(6) . . ?
S3 H31a 2.71(6) . . ?
O41 C42 2.396(3) . . ?
O41 C43 3.665(3) . . ?
O41 C443 3.51(3) . '1 655' ?
O41 C443' 3.53(3) . '1 655' ?
O41 C444 3.584(18) . '1 655' ?
O41 C444' 3.455(17) . '1 655' ?
O41 C45 3.661(4) . . ?
O41 C46 2.400(4) . . ?
O41 S4 3.000(3) . . ?
O41 H443a 2.76(9) . '1 655' ?
O41 H443b 3.31(5) . '1 655' ?
O41 H443'a 2.79(8) . '1 655' ?
O41 H444a 2.95(8) . '1 655' ?
O41 H444'a 2.58(6) . '1 655' ?
O41 H444'c 3.34(5) . '1 655' ?
O41 H11a 1.63(6) . . ?
O41 H11b 2.97(5) . . ?
O41 H21b 3.39(6) . . ?
O41 H31a 3.03(5) . . ?
O41 H31b 2.04(5) . . ?
C41 C43 2.417(3) . . ?
C41 C44 2.836(3) . . ?
C41 C45 2.411(4) . . ?
C41 S4 2.759(2) . . ?
C41 H11a 2.53(7) . . ?
C41 H41a 1.69(5) . . ?
C41 H41b 1.76(14) . . ?
C42 C44 2.441(4) . . ?
C42 C45 2.764(4) . . ?
C42 C46 2.411(3) . . ?
C42 H43 1.99(2) . . ?
C42 H41b 2.32(12) . . ?
C43 C441 2.575(4) . . ?
C43 C443 2.89(3) . . ?
C43 C443' 2.95(3) . . ?
C43 C45 2.376(3) . . ?
C43 C46 2.773(3) . . ?
C44 C442 2.520(15) . . ?
C44 C442' 2.476(15) . . ?
C44 C443 2.56(2) . . ?
C44 C443' 2.51(2) . . ?
C44 C444 2.52(2) . . ?
C44 C444' 2.52(2) . . ?
C44 C46 2.447(3) . . ?
C44 H43 2.01(3) . . ?
C44 H443b 2.67(5) . . ?
C44 H443'c 2.66(10) . . ?
C44 H442b 2.69(8) . . ?
C44 H442c 2.65(7) . . ?
C44 H444b 2.70(10) . . ?
C44 H45 2.02(3) . . ?
C441 C45 2.557(3) . . ?
C441 H443a 2.24(7) . . ?
C441 H443b 1.95(5) . . ?
C441 H443c 2.24(7) . . ?
C441 H443'a 1.96(7) . . ?
C441 H443'b 2.16(5) . . ?
C441 H443'c 1.91(12) . . ?
C441 H442a 2.09(7) . . ?
C441 H442b 2.11(9) . . ?
C441 H442c 2.05(6) . . ?
C441 H442'a 2.12(5) . . ?
C441 H442'b 2.17(7) . . ?
C441 H442'c 2.10(5) . . ?
C441 H444a 2.06(10) . . ?
C441 H444b 1.93(9) . . ?
C441 H444c 2.53(14) . . ?
C441 H444'a 2.22(7) . . ?
C441 H444'b 2.15(7) . . ?
C441 H444'c 2.12(6) . . ?
C442 C443 2.52(3) . . ?
C442 C444 2.51(3) . . ?
C442 C444' 2.91(3) . . ?
C442 H443c 2.58(8) . . ?
C442 H443'a 2.38(7) . . ?
C442 H443'c 1.86(12) . . ?
C442 H442'c 1.67(6) . . ?
C442 H444a 2.68(10) . . ?
C442 H444b 2.54(9) . . ?
C442' C443 2.79(2) . . ?
C442' C443' 2.43(2) . . ?
C442' C444' 2.48(2) . . ?
C442' H443'a 2.60(7) . . ?
C442' H443'c 2.45(12) . . ?
C442' H442b 1.71(9) . . ?
C442' H444a 2.21(10) . . ?
C442' H444b 1.84(9) . . ?
C442' H444'b 2.61(8) . . ?
C443 C444 2.55(3) . . ?
C443 C444' 2.48(3) . . ?
C443 H43 2.56(4) . . ?
C443 H442a 2.63(7) . . ?
C443 H442b 2.59(9) . . ?
C443 H444'c 2.54(6) . . ?
C443' C444 2.39(3) . . ?
C443' C444' 2.41(3) . . ?
C443' H43 2.64(4) . . ?
C443' H442a 2.22(7) . . ?
C443' H442b 2.26(9) . . ?
C443' H442'a 2.60(6) . . ?
C443' H444a 2.58(9) . . ?
C443' H444'a 2.60(7) . . ?
C443' H444'c 2.61(6) . . ?
C444 C45 2.94(2) . . ?
C444 H443b 2.53(6) . . ?
C444 H443'a 2.45(6) . . ?
C444 H442a 2.67(7) . . ?
C444 H442c 2.63(7) . . ?
C444 H442'a 2.25(5) . . ?
C444 H442'c 2.14(6) . . ?
C444 H45 2.65(3) . . ?
C444' C45 2.94(2) . . ?
C444' H443b 2.28(5) . . ?
C444' H443'a 2.53(6) . . ?
C444' H442'c 2.64(6) . . ?
C45 S4 2.764(2) . . ?
C46 H45 1.97(3) . . ?
C46 H41a 2.37(6) . . ?
S4 H33 2.76(3) . . ?
S4 H31b 2.44(6) . . ?
S4 H41a 2.61(7) . . ?
H13 H142b 2.33(3) . . ?
H13 H143c 2.39(4) . . ?
H142a H142b 1.65(4) . . ?
H142a H142c 1.60(4) . . ?
H142b H142c 1.67(4) . . ?
H143a H143a 2.30(4) . '3 456' ?
H143a H143b 1.63(4) . . ?
H143a H143c 1.60(4) . . ?
H143b H143c 1.72(4) . . ?
H143b H144c 2.38(4) . . ?
H143b H23 2.39(4) . '3 557' ?
H144a H144b 1.57(5) . . ?
H144a H144c 1.60(4) . . ?
H144b H144c 1.60(5) . . ?
H144b H15 2.33(3) . . ?
H144c H15 2.24(4) . . ?
H23 H242b 2.34(5) . . ?
H242a H242b 1.49(6) . . ?
H242a H242c 1.77(7) . . ?
H242b H242c 1.77(8) . . ?
H242c H244b 2.22(5) . . ?
H242c H21a 2.27(8) . '3 657' ?
H243a H243b 1.63(6) . . ?
H243a H243c 1.75(9) . . ?
H243b H243c 1.70(7) . . ?
H243b H244c 2.28(7) . . ?
H244a H244b 1.55(6) . . ?
H244a H244c 1.77(7) . . ?
H244b H244c 1.81(6) . . ?
H244c H25 2.27(6) . . ?
H33 H343c 2.20(6) . . ?
H343a H343b 1.67(6) . . ?
H343a H343c 1.67(7) . . ?
H343a H344a 2.37(6) . . ?
H343a H342a 2.39(5) . . ?
H343b H343c 1.90(6) . . ?
H343b H344c 2.38(4) . . ?
H344a H344b 1.68(5) . . ?
H344a H344c 1.61(5) . . ?
H344b H344c 1.71(4) . . ?
H344b H35 2.27(5) . . ?
H342a H342b 1.57(7) . . ?
H342a H342c 1.69(8) . . ?
H342b H342c 1.74(7) . . ?
H43 H443c 2.14(7) . . ?
H43 H443'c 2.27(12) . . ?
H443a H443b 1.50(9) . . ?
H443a H443c 1.60(13) . . ?
H443a H443'b 1.43(10) . . ?
H443a H443'c 1.76(16) . . ?
H443a H41b 2.15(16) . '1 455' ?
H443b H443c 1.80(10) . . ?
H443b H443'a 1.73(9) . . ?
H443b H443'c 2.19(14) . . ?
H443b H444'c 2.05(8) . . ?
H443c H443'a 1.77(12) . . ?
H443c H443'b 1.16(10) . . ?
H443c H442b 2.24(11) . . ?
H443'a H443'b 1.74(10) . . ?
H443'a H443'c 1.71(16) . . ?
H443'a H442a 2.06(10) . . ?
H443'a H442'a 2.36(8) . . ?
H443'a H444a 2.24(10) . . ?
H443'a H444'a 2.31(9) . . ?
H443'a H41b 2.27(15) . '1 455' ?
H443'b H443'c 1.72(13) . . ?
H443'c H442a 2.07(15) . . ?
H443'c H442b 1.49(14) . . ?
H443'c H442'b 2.28(13) . . ?
H442a H442b 1.55(13) . . ?
H442a H442c 1.66(9) . . ?
H442a H442'b 1.46(11) . . ?
H442a H442'c 2.12(8) . . ?
H442b H442c 1.70(11) . . ?
H442b H442'a 2.18(11) . . ?
H442c H442'a 1.55(9) . . ?
H442c H444b 2.26(12) . . ?
H442'a H442'b 1.79(11) . . ?
H442'a H442'c 1.64(7) . . ?
H442'a H444a 1.93(10) . . ?
H442'a H444b 2.22(9) . . ?
H442'b H442'c 1.78(10) . . ?
H442'c H444b 1.50(11) . . ?
H442'c H444'b 2.39(10) . . ?
H444a H444b 1.55(11) . . ?
H444a H444c 2.07(14) . . ?
H444a H444'b 1.69(10) . . ?
H444a H444'c 2.02(11) . . ?
H444b H444c 1.79(16) . . ?
H444b H444'a 1.88(10) . . ?
H444b H444'c 2.26(10) . . ?
H444b H45 2.22(9) . . ?
H444c H444'a 1.69(13) . . ?
H444c H444'c 1.06(13) . . ?
H444'a H444'b 1.63(8) . . ?
H444'a H444'c 1.49(9) . . ?
H444'a H31b 2.39(9) . '1 455' ?
H444'a H41a 2.31(9) . '1 455' ?
H444'b H444'c 1.57(10) . . ?
H444'b H45 2.21(8) . . ?
H11a H11b 1.59(8) . . ?
H11a H41a 2.01(9) . . ?
H11a H41b 1.29(14) . . ?
H11b H21a 1.40(7) . . ?
H21a H21b 1.36(9) . . ?
H21b H31a 1.16(9) . . ?
H21b H31b 2.34(9) . . ?
H31a H31b 1.40(8) . . ?
H31b H41a 1.39(7) . . ?
H41a H41b 1.48(14) . . ?

loop_
_geom_hbond_atom_site_label_D
_geom_hbond_atom_site_label_H
_geom_hbond_atom_site_label_A
_geom_hbond_site_symmetry_D
_geom_hbond_site_symmetry_H
_geom_hbond_site_symmetry_A
_geom_hbond_distance_DH
_geom_hbond_distance_HA
_geom_hbond_distance_DA
_geom_hbond_angle_DHA
_geom_hbond_publ_flag
? ? ? ? ? ? ? ? ? ? ?

loop_
_geom_torsion_atom_site_label_1
_geom_torsion_atom_site_label_2
_geom_torsion_atom_site_label_3
_geom_torsion_atom_site_label_4
_geom_torsion_site_symmetry_1
_geom_torsion_site_symmetry_2
_geom_torsion_site_symmetry_3
_geom_torsion_site_symmetry_4
_geom_torsion
_geom_torsion_publ_flag
? ? ? ? ? ? ? ? ? ?
